data_9005267
loop_
_publ_author_name
'Barbier, J.'

_publ_section_title
;
 Crystal structure of Ni5(AsO4)2(OH)4 and its comparison to other
 M5(XO4)2(OH)4 compounds
;
_journal_name_full 'European Journal of Mineralogy'
_journal_page_first 77
_journal_page_last 84
_journal_volume 8
_journal_year 1996
_chemical_formula_sum 'As2 H4 Ni5 O12'
_chemical_name_mineral Reppiaite
_space_group_IT_number 12
_symmetry_space_group_name_Hall '-C 2y'
_symmetry_space_group_name_H-M 'C 1 2/m 1'
_cell_angle_alpha 90
_cell_angle_beta 98.70
_cell_angle_gamma 90
_cell_formula_units_Z 2
_cell_length_a 9.291
_cell_length_b 9.008
_cell_length_c 5.149
_cell_volume 425.979
_database_code_amcsd 0006613
_exptl_crystal_density_diffrn 4.984
_cod_original_formula_sum 'Ni5 As2 O12 H4'
_cod_database_code 9005267

loop_
_space_group_symop_operation_xyz
x,y,z
1/2+x,1/2+y,z
x,-y,z
1/2+x,1/2-y,z
-x,y,-z
1/2-x,1/2+y,-z
-x,-y,-z
1/2-x,1/2-y,-z

loop_
_atom_site_aniso_label
_atom_site_aniso_U_11
_atom_site_aniso_U_22
_atom_site_aniso_U_33
_atom_site_aniso_U_12
_atom_site_aniso_U_13
_atom_site_aniso_U_23
Ni1 0.00710 0.00766 0.00447 0.00000 0.00012 0.00000
Ni2 0.00674 0.00701 0.00516 0.00000 0.00094 0.00000
Ni3 0.00830 0.00625 0.00534 0.00000 0.00048 0.00000
As 0.00422 0.00702 0.00393 0.00000 0.00012 0.00000
O1 0.00874 0.00834 0.00728 -0.00133 0.00016 -0.00222
O2 0.00470 0.00994 0.00627 0.00000 -0.00079 0.00000
O3 0.00680 0.00898 0.00701 0.00000 0.00223 0.00000
O-H4 0.00690 0.00736 0.00625 -0.00027 0.00050 0.00080

loop_
_atom_site_label
_atom_site_fract_x
_atom_site_fract_y
_atom_site_fract_z
_atom_site_U_iso_or_equiv
_atom_site_type_symbol
_atom_site_attached_hydrogens
Ni1 0.50000 0.31952 0.00000 0.00603 Ni 0
Ni2 0.50000 0.15535 0.50000 0.00584 Ni 0
Ni3 0.00000 0.00000 0.50000 0.00623 Ni 0
As 0.68716 0.00000 0.05532 0.00465 As 0
O1 0.36900 0.15210 0.12520 0.00780 O 0
O2 0.87360 0.00000 0.11390 0.00670 O 0
O3 0.63050 0.00000 0.35320 0.00700 O 0
O-H4 0.39570 0.32720 -0.36280 0.00640 O 1

loop_
_cod_changelog_entry_id
_cod_changelog_entry_author
_cod_changelog_entry_date
_cod_changelog_entry_text
1
;cod-tools version 3.8.0
Id: cif_guess_AMCSD_atom_types 9574 2023-05-10 09:00:05Z saulius
;
2023-05-10T18:49:55+03:00
;Derived atom types and hydrogen counts
from atom names that follow the AMCSD naming convention
(Wat == water, O-H == hydroxyl).
;
2
;cod-tools version 3.10.1
Id: cif_fix_AMCSD_aniso_labels 10200 2024-08-01 14:09:44Z saulius
;
2024-08-02T12:20:55+03:00
;Changed the following '_atom_site_aniso_label' values:
'OH4' -> 'O-H4'
;

loop_
_cod_related_entry_id
_cod_related_entry_database
_cod_related_entry_code
1 AMCSD 0006613
